data_7021382
loop_
_publ_author_name
'Barcel\'o-Oliver, Miquel'
'Baquero, Beatriz Adriana'
'Bauz\'a, Antonio'
'Garc\'ia-Raso, Angel'
'Vich, Roberto'
'Mata, Ignasi'
'Molins, Elies'
'Terr\'on, Angel'
'Frontera, Antonio'

_publ_section_title
;
 Experimental and theoretical studies on the coordination chemistry of the
 N(1)-hexyl substituted pyrimidines (uracil, 5-fluorouracil and cytosine).
;
_journal_issue 21
_journal_name_full 'Dalton transactions (Cambridge, England : 2003)'
_journal_page_first 7631
_journal_page_last 7642
_journal_paper_doi 10.1039/c3dt32922d
_journal_volume 42
_journal_year 2013
_chemical_compound_source 'synthesis as described'
_chemical_formula_moiety 'C20 H34 Br2 Hg1 N6 O2'
_chemical_formula_sum 'C20 H34 Br2 Hg N6 O2'
_chemical_formula_weight 750.94
_chemical_name_systematic
;
?
;
_space_group_IT_number 14
_symmetry_cell_setting monoclinic
_symmetry_Int_Tables_number 14
_symmetry_space_group_name_Hall '-P 2ybc'
_symmetry_space_group_name_H-M 'P 1 21/c 1'
_atom_sites_solution_hydrogens geom
_atom_sites_solution_primary direct
_atom_sites_solution_secondary difmap
_audit_conform_dict_location ftp://ftp.iucr.org/pub/cif_core.dic
_audit_conform_dict_name cif_core.dic
_audit_conform_dict_version 2.4
_audit_creation_date 2012-10-18T15:04:27-00:00
_audit_creation_method 'WinGX routine CIF_UPDATE'
_cell_angle_alpha 90
_cell_angle_beta 96.83(4)
_cell_angle_gamma 90
_cell_formula_units_Z 4
_cell_length_a 9.577(4)
_cell_length_b 10.269(4)
_cell_length_c 27.27(5)
_cell_measurement_reflns_used 25
_cell_measurement_temperature 293(2)
_cell_measurement_theta_max 11.9
_cell_measurement_theta_min 7.8
_cell_measurement_wavelength 0.71073
_cell_volume 2663(5)
_computing_cell_refinement 'CAD4 Express (Enraf Nonius, 1994)'
_computing_data_collection 'CAD4 Express (Enraf Nonius, 1994)'
_computing_data_reduction 'XCAD4 (Harms & Wocadlo, 1995)'
_computing_molecular_graphics 'Ortep-3 for Windows (Farrugia, 1997)'
_computing_publication_material 'WinGX publication routines (Farrugia, 1999)'
_computing_structure_refinement 'SHELXL-97 (Sheldrick, 2008)'
_computing_structure_solution 'SIR2004 (Giacovazzo et al, 2004)'
_diffrn_ambient_temperature 293(2)
_diffrn_detector 'scintillation LiI'
_diffrn_detector_dtime 1.195
_diffrn_measured_fraction_theta_full 0.991
_diffrn_measured_fraction_theta_max 0.991
_diffrn_measurement_device '\k-geometry diffractometer'
_diffrn_measurement_device_type 'Enraf Nonius CAD4'
_diffrn_measurement_method 'non-profiled \w scans'
_diffrn_orient_matrix_type
;
x-axis points to radiation source
the matrix is specified in reciprocal space
;
_diffrn_orient_matrix_UB_11 0.042773
_diffrn_orient_matrix_UB_12 -0.051997
_diffrn_orient_matrix_UB_13 0.028979
_diffrn_orient_matrix_UB_21 0.043503
_diffrn_orient_matrix_UB_22 0.080973
_diffrn_orient_matrix_UB_23 0.015457
_diffrn_orient_matrix_UB_31 -0.085337
_diffrn_orient_matrix_UB_32 0.014855
_diffrn_orient_matrix_UB_33 0.016813
_diffrn_radiation_monochromator graphite
_diffrn_radiation_probe x-ray
_diffrn_radiation_type MoK\a
_diffrn_radiation_wavelength 0.71073
_diffrn_reflns_av_unetI/netI 0.1569
_diffrn_reflns_limit_h_max 11
_diffrn_reflns_limit_h_min -11
_diffrn_reflns_limit_k_max 12
_diffrn_reflns_limit_k_min -12
_diffrn_reflns_limit_l_max 33
_diffrn_reflns_limit_l_min -33
_diffrn_reflns_number 5362
_diffrn_reflns_theta_full 26.11
_diffrn_reflns_theta_max 26.11
_diffrn_reflns_theta_min 1.5
_diffrn_source 'Enraf Nonius FR590'
_diffrn_standards_decay_% 0
_diffrn_standards_interval_time 60
_diffrn_standards_number 2
_exptl_absorpt_coefficient_mu 8.808
_exptl_absorpt_correction_T_max 0.13
_exptl_absorpt_correction_T_min 0.0206
_exptl_absorpt_correction_type gaussian
_exptl_absorpt_process_details
;
a grid of 36 x 36 x 8 = 10368 sampling points was used
;
_exptl_crystal_colour colourless
_exptl_crystal_density_diffrn 1.873
_exptl_crystal_density_method 'not measured'
_exptl_crystal_description prism
_exptl_crystal_F_000 1448
_exptl_crystal_size_max 0.6
_exptl_crystal_size_mid 0.6
_exptl_crystal_size_min 0.3
_refine_diff_density_max 2.141
_refine_diff_density_min -1.307
_refine_diff_density_rms 0.244
_refine_ls_extinction_method none
_refine_ls_goodness_of_fit_ref 1.075
_refine_ls_hydrogen_treatment constr
_refine_ls_matrix_type full
_refine_ls_number_parameters 283
_refine_ls_number_reflns 5362
_refine_ls_number_restraints 80
_refine_ls_restrained_S_all 1.068
_refine_ls_R_factor_all 0.2223
_refine_ls_R_factor_gt 0.1188
_refine_ls_shift/su_max 0
_refine_ls_shift/su_mean 0
_refine_ls_structure_factor_coef Fsqd
_refine_ls_weighting_details 'calc w=1/[\s^2^(Fo^2^)+(0.1369P)^2^+69.8851P] where P=(Fo^2^+2Fc^2^)/3'
_refine_ls_weighting_scheme calc
_refine_ls_wR_factor_gt 0.3104
_refine_ls_wR_factor_ref 0.345
_reflns_number_gt 2493
_reflns_number_total 5362
_reflns_threshold_expression >2\s(I)
_cod_data_source_file c3dt32922d.txt
_cod_data_source_block pm168
_cod_database_code 7021382

loop_
_symmetry_equiv_pos_as_xyz
'x, y, z'
'-x, y+1/2, -z+1/2'
'-x, -y, -z'
'x, -y-1/2, z-1/2'

loop_
_atom_site_label
_atom_site_type_symbol
_atom_site_fract_x
_atom_site_fract_y
_atom_site_fract_z
_atom_site_U_iso_or_equiv
_atom_site_adp_type
_atom_site_occupancy
_atom_site_symmetry_multiplicity
_atom_site_calc_flag
_atom_site_refinement_flags
C2A C 0.394(3) 0.129(2) -0.0185(9) 0.041(6) Uani 1 1 d .
C2B C 0.113(3) 0.357(3) -0.0103(12) 0.068(9) Uani 1 1 d .
C4A C 0.218(2) -0.013(2) 0.0031(10) 0.041(5) Uani 1 1 d U
C4B C 0.295(3) 0.512(3) 0.0134(10) 0.050(6) Uani 1 1 d U
C5A C 0.207(3) -0.070(3) -0.0419(11) 0.053(6) Uani 1 1 d U
H5A H 0.1427 -0.1368 -0.0498 0.064 Uiso 1 1 calc R
C5B C 0.250(3) 0.585(3) -0.0305(11) 0.056(7) Uani 1 1 d U
H5B H 0.2925 0.6643 -0.0363 0.067 Uiso 1 1 calc R
C6A C 0.288(3) -0.029(3) -0.0738(11) 0.055(7) Uani 1 1 d U
H6A H 0.2742 -0.0636 -0.1055 0.066 Uiso 1 1 calc R
C6B C 0.151(3) 0.539(3) -0.0618(10) 0.063(8) Uani 1 1 d .
H6B H 0.1311 0.5803 -0.0921 0.076 Uiso 1 1 calc R
C7A C 0.476(3) 0.108(3) -0.0999(11) 0.060(7) Uani 1 1 d U
H7A1 H 0.4944 0.0348 -0.1206 0.072 Uiso 1 1 calc R
H7A2 H 0.5655 0.1377 -0.0834 0.072 Uiso 1 1 calc R
C7B C -0.032(3) 0.382(3) -0.0908(10) 0.053(6) Uani 1 1 d U
H7B1 H -0.0738 0.4542 -0.1104 0.063 Uiso 1 1 calc R
H7B2 H -0.1055 0.3388 -0.0756 0.063 Uiso 1 1 calc R
C8A C 0.413(3) 0.216(3) -0.1325(12) 0.058(7) Uani 1 1 d U
H8A1 H 0.3873 0.2864 -0.1119 0.07 Uiso 1 1 calc R
H8A2 H 0.328 0.1838 -0.1515 0.07 Uiso 1 1 calc R
C8B C 0.034(3) 0.286(3) -0.1247(11) 0.071(8) Uani 1 1 d U
H8B1 H 0.1086 0.3291 -0.1398 0.085 Uiso 1 1 calc R
H8B2 H 0.0759 0.2136 -0.1052 0.085 Uiso 1 1 calc R
C9A C 0.511(4) 0.269(3) -0.1683(13) 0.087(11) Uani 1 1 d DU
H9A1 H 0.5895 0.3122 -0.1491 0.105 Uiso 1 1 calc R
H9A2 H 0.5497 0.1953 -0.1848 0.105 Uiso 1 1 calc R
C9B C -0.074(4) 0.235(4) -0.1642(12) 0.095(13) Uani 1 1 d DU
H9B1 H -0.1445 0.1866 -0.149 0.114 Uiso 1 1 calc R
H9B2 H -0.121 0.3083 -0.1818 0.114 Uiso 1 1 calc R
C10A C 0.451(4) 0.357(4) -0.2052(14) 0.101(12) Uani 1 1 d DU
H10A H 0.4306 0.4368 -0.1886 0.121 Uiso 1 1 calc R
H10B H 0.3613 0.3203 -0.219 0.121 Uiso 1 1 calc R
C10B C -0.012(4) 0.150(4) -0.2002(12) 0.117(15) Uani 1 1 d DU
H10C H 0.0191 0.0683 -0.1842 0.141 Uiso 1 1 calc R
H10D H 0.0701 0.1919 -0.211 0.141 Uiso 1 1 calc R
C11A C 0.528(5) 0.393(5) -0.2474(12) 0.15(2) Uani 1 1 d DU
H11A H 0.4606 0.4227 -0.2744 0.183 Uiso 1 1 calc R
H11B H 0.5732 0.3155 -0.2585 0.183 Uiso 1 1 calc R
C11B C -0.118(4) 0.121(5) -0.2447(14) 0.15(2) Uani 1 1 d DU
H11C H -0.2013 0.0832 -0.2332 0.176 Uiso 1 1 calc R
H11D H -0.1463 0.2032 -0.2608 0.176 Uiso 1 1 calc R
C12A C 0.636(5) 0.495(6) -0.236(2) 0.24(4) Uani 1 1 d DU
H12A H 0.6043 0.557 -0.2133 0.36 Uiso 1 1 calc R
H12B H 0.6522 0.5393 -0.266 0.36 Uiso 1 1 calc R
H12C H 0.7224 0.4563 -0.2214 0.36 Uiso 1 1 calc R
C12B C -0.067(4) 0.033(5) -0.2813(14) 0.16(3) Uani 1 1 d DU
H12D H -0.0127 0.082 -0.3024 0.242 Uiso 1 1 calc R
H12E H -0.1453 -0.0067 -0.3008 0.242 Uiso 1 1 calc R
H12F H -0.0086 -0.0331 -0.2645 0.242 Uiso 1 1 calc R
N1A N 0.393(3) 0.064(2) -0.0638(10) 0.068(7) Uani 1 1 d U
N1B N 0.073(2) 0.432(2) -0.0528(9) 0.055(6) Uani 1 1 d U
N3A N 0.312(2) 0.089(2) 0.0144(9) 0.054(6) Uani 1 1 d U
N3B N 0.220(2) 0.401(2) 0.0223(8) 0.050(5) Uani 1 1 d U
N4A N 0.142(2) -0.051(2) 0.0375(8) 0.055(6) Uani 1 1 d .
H4A1 H 0.0835 -0.1135 0.0317 0.065 Uiso 1 1 calc R
H4A2 H 0.1517 -0.0126 0.0658 0.065 Uiso 1 1 calc R
N4B N 0.398(2) 0.548(2) 0.0454(9) 0.059(7) Uani 1 1 d .
H4B1 H 0.4194 0.5042 0.072 0.07 Uiso 1 1 calc R
H4B2 H 0.4454 0.6171 0.0401 0.07 Uiso 1 1 calc R
O2A O 0.473(2) 0.2223(17) -0.0081(8) 0.069(6) Uani 1 1 d .
O2B O 0.048(2) 0.2582(18) -0.0058(8) 0.067(6) Uani 1 1 d .
Br1 Br 0.5307(4) 0.3030(4) 0.12706(13) 0.0812(11) Uani 1 1 d .
Br2 Br 0.1129(5) 0.1755(5) 0.13228(15) 0.1021(14) Uani 1 1 d .
Hg1 Hg 0.29883(15) 0.23820(11) 0.07806(5) 0.0697(5) Uani 1 1 d .

loop_
_atom_site_aniso_label
_atom_site_aniso_U_11
_atom_site_aniso_U_22
_atom_site_aniso_U_33
_atom_site_aniso_U_23
_atom_site_aniso_U_13
_atom_site_aniso_U_12
C2A 0.058(17) 0.036(13) 0.034(14) 0.005(11) 0.031(13) -0.005(13)
C2B 0.07(2) 0.055(19) 0.07(2) -0.002(17) -0.008(19) 0.028(18)
C4A 0.031(9) 0.042(8) 0.049(8) 0.005(7) -0.004(8) -0.013(7)
C4B 0.046(10) 0.053(9) 0.052(9) -0.002(7) 0.010(8) -0.001(7)
C5A 0.057(10) 0.047(9) 0.054(9) -0.003(7) 0.002(8) 0.000(8)
C5B 0.058(10) 0.050(9) 0.059(10) 0.002(7) 0.001(8) -0.006(8)
C6A 0.048(17) 0.058(16) 0.059(15) -0.012(14) 0.002(13) -0.013(13)
C6B 0.10(2) 0.066(19) 0.027(15) 0.008(14) 0.005(16) 0.007(18)
C7A 0.037(15) 0.081(19) 0.060(19) 0.004(13) 0.000(12) 0.008(13)
C7B 0.048(8) 0.057(8) 0.052(8) 0.003(6) 0.004(6) -0.003(6)
C8A 0.025(13) 0.070(18) 0.08(2) 0.008(13) 0.013(12) 0.014(12)
C8B 0.07(2) 0.09(2) 0.052(17) -0.008(13) 0.018(13) -0.004(16)
C9A 0.09(2) 0.08(2) 0.10(3) 0.007(17) 0.04(2) -0.02(2)
C9B 0.09(2) 0.11(3) 0.08(2) -0.034(18) 0.036(17) -0.07(2)
C10A 0.11(3) 0.09(3) 0.10(3) 0.02(2) 0.02(2) 0.00(2)
C10B 0.14(4) 0.12(3) 0.09(3) -0.04(3) 0.00(2) -0.04(3)
C11A 0.14(4) 0.23(5) 0.09(3) 0.05(3) 0.03(3) 0.04(3)
C11B 0.11(3) 0.20(5) 0.13(4) -0.07(3) 0.00(2) -0.05(3)
C12A 0.14(5) 0.25(8) 0.34(11) 0.16(7) 0.08(6) 0.00(4)
C12B 0.10(3) 0.30(8) 0.08(3) -0.07(3) 0.00(3) -0.04(4)
N1A 0.072(17) 0.069(16) 0.065(17) -0.004(12) 0.011(13) -0.019(14)
N1B 0.056(14) 0.043(12) 0.065(15) 0.002(10) 0.003(11) -0.018(11)
N3A 0.044(14) 0.042(12) 0.073(16) 0.005(10) -0.009(12) -0.019(9)
N3B 0.040(13) 0.062(12) 0.047(13) 0.005(10) 0.000(11) -0.003(10)
N4A 0.066(15) 0.042(12) 0.054(15) 0.000(11) 0.002(13) -0.031(11)
N4B 0.030(12) 0.057(14) 0.085(19) -0.010(13) -0.006(12) -0.022(11)
O2A 0.070(13) 0.042(10) 0.087(15) -0.005(10) -0.014(11) -0.037(10)
O2B 0.081(14) 0.046(11) 0.075(14) -0.001(11) 0.011(12) -0.029(11)
Br1 0.090(2) 0.084(2) 0.063(2) -0.0076(18) -0.0176(19) -0.0199(19)
Br2 0.112(3) 0.128(3) 0.070(2) 0.007(2) 0.026(2) -0.041(3)
Hg1 0.0911(9) 0.0590(7) 0.0572(7) 0.0048(7) 0.0008(6) -0.0259(7)

loop_
_atom_type_symbol
_atom_type_description
_atom_type_scat_dispersion_real
_atom_type_scat_dispersion_imag
_atom_type_scat_source
C C 0.0033 0.0016 'International Tables Vol C Tables 4.2.6.8 and 6.1.1.4'
H H 0 0 'International Tables Vol C Tables 4.2.6.8 and 6.1.1.4'
N N 0.0061 0.0033 'International Tables Vol C Tables 4.2.6.8 and 6.1.1.4'
O O 0.0106 0.006 'International Tables Vol C Tables 4.2.6.8 and 6.1.1.4'
Br Br -0.2901 2.4595 'International Tables Vol C Tables 4.2.6.8 and 6.1.1.4'
Hg Hg -2.3894 9.2266 'International Tables Vol C Tables 4.2.6.8 and 6.1.1.4'

loop_
_exptl_crystal_face_index_h
_exptl_crystal_face_index_k
_exptl_crystal_face_index_l
_exptl_crystal_face_perp_dist
1 1 0 0.375
-1 -1 0 0.375
-1 1 0 0.375
1 -1 0 0.375
0 0 1 0.125
0 0 -1 0.125

loop_
_geom_angle_atom_site_label_1
_geom_angle_atom_site_label_2
_geom_angle_atom_site_label_3
_geom_angle
O2A C2A N3A 119(2)
O2A C2A N1A 121(2)
N3A C2A N1A 120(2)
O2B C2B N3B 125(3)
O2B C2B N1B 117(3)
N3B C2B N1B 118(3)
N4A C4A C5A 122(2)
N4A C4A N3A 118(2)
C5A C4A N3A 121(2)
N4B C4B N3B 120(3)
N4B C4B C5B 122(3)
N3B C4B C5B 118(3)
C6A C5A C4A 118(3)
C6A C5A H5A 120.8
C4A C5A H5A 120.8
C6B C5B C4B 119(3)
C6B C5B H5B 120.7
C4B C5B H5B 120.7
C5A C6A N1A 124(3)
C5A C6A H6A 117.8
N1A C6A H6A 117.8
C5B C6B N1B 124(3)
C5B C6B H6B 118.1
N1B C6B H6B 118.1
N1A C7A C8A 116(2)
N1A C7A H7A1 108.4
C8A C7A H7A1 108.4
N1A C7A H7A2 108.4
C8A C7A H7A2 108.4
H7A1 C7A H7A2 107.4
N1B C7B C8B 111(2)
N1B C7B H7B1 109.5
C8B C7B H7B1 109.5
N1B C7B H7B2 109.5
C8B C7B H7B2 109.5
H7B1 C7B H7B2 108
C7A C8A C9A 114(2)
C7A C8A H8A1 108.7
C9A C8A H8A1 108.7
C7A C8A H8A2 108.7
C9A C8A H8A2 108.7
H8A1 C8A H8A2 107.6
C9B C8B C7B 111(3)
C9B C8B H8B1 109.5
C7B C8B H8B1 109.5
C9B C8B H8B2 109.5
C7B C8B H8B2 109.5
H8B1 C8B H8B2 108.1
C10A C9A C8A 117(3)
C10A C9A H9A1 108.1
C8A C9A H9A1 108.1
C10A C9A H9A2 108.1
C8A C9A H9A2 108.1
H9A1 C9A H9A2 107.3
C10B C9B C8B 112(3)
C10B C9B H9B1 109.2
C8B C9B H9B1 109.2
C10B C9B H9B2 109.2
C8B C9B H9B2 109.2
H9B1 C9B H9B2 107.9
C9A C10A C11A 121(3)
C9A C10A H10A 107.2
C11A C10A H10A 107.2
C9A C10A H10B 107.2
C11A C10A H10B 107.2
H10A C10A H10B 106.8
C9B C10B C11B 111(3)
C9B C10B H10C 109.5
C11B C10B H10C 109.5
C9B C10B H10D 109.5
C11B C10B H10D 109.5
H10C C10B H10D 108.1
C10A C11A C12A 115(3)
C10A C11A H11A 108.6
C12A C11A H11A 108.6
C10A C11A H11B 108.6
C12A C11A H11B 108.6
H11A C11A H11B 107.6
C12B C11B C10B 114(3)
C12B C11B H11C 108.7
C10B C11B H11C 108.7
C12B C11B H11D 108.7
C10B C11B H11D 108.7
H11C C11B H11D 107.6
C11A C12A H12A 109.5
C11A C12A H12B 109.5
H12A C12A H12B 109.5
C11A C12A H12C 109.5
H12A C12A H12C 109.5
H12B C12A H12C 109.5
C11B C12B H12D 109.5
C11B C12B H12E 109.5
H12D C12B H12E 109.5
C11B C12B H12F 109.5
H12D C12B H12F 109.5
H12E C12B H12F 109.5
C6A N1A C2A 116(2)
C6A N1A C7A 122(3)
C2A N1A C7A 121(2)
C6B N1B C2B 119(3)
C6B N1B C7B 120(2)
C2B N1B C7B 120(2)
C2A N3A C4A 120(2)
C2A N3A Hg1 113.0(15)
C4A N3A Hg1 124.7(18)
C2B N3B C4B 122(3)
C2B N3B Hg1 110.6(19)
C4B N3B Hg1 124.8(18)
C4A N4A H4A1 120
C4A N4A H4A2 120
H4A1 N4A H4A2 120
C4B N4B H4B1 120
C4B N4B H4B2 120
H4B1 N4B H4B2 120
N3B Hg1 N3A 91.5(8)
N3B Hg1 Br2 111.6(5)
N3A Hg1 Br2 111.9(5)
N3B Hg1 Br1 110.6(5)
N3A Hg1 Br1 116.3(5)
Br2 Hg1 Br1 113.04(17)

loop_
_geom_bond_atom_site_label_1
_geom_bond_atom_site_label_2
_geom_bond_distance
C2A O2A 1.23(3)
C2A N3A 1.33(3)
C2A N1A 1.40(3)
C2B O2B 1.21(4)
C2B N3B 1.35(4)
C2B N1B 1.41(4)
C4A N4A 1.31(3)
C4A C5A 1.35(4)
C4A N3A 1.39(3)
C4B N4B 1.30(3)
C4B N3B 1.38(3)
C4B C5B 1.44(4)
C5A C6A 1.30(4)
C5A H5A 0.93
C5B C6B 1.29(4)
C5B H5B 0.93
C6A N1A 1.39(3)
C6A H6A 0.93
C6B N1B 1.37(3)
C6B H6B 0.93
C7A N1A 1.41(4)
C7A C8A 1.50(4)
C7A H7A1 0.97
C7A H7A2 0.97
C7B N1B 1.44(3)
C7B C8B 1.54(4)
C7B H7B1 0.97
C7B H7B2 0.97
C8A C9A 1.53(4)
C8A H8A1 0.97
C8A H8A2 0.97
C8B C9B 1.50(4)
C8B H8B1 0.97
C8B H8B2 0.97
C9A C10A 1.42(4)
C9A H9A1 0.97
C9A H9A2 0.97
C9B C10B 1.50(5)
C9B H9B1 0.97
C9B H9B2 0.97
C10A C11A 1.485(19)
C10A H10A 0.97
C10A H10B 0.97
C10B C11B 1.517(19)
C10B H10C 0.97
C10B H10D 0.97
C11A C12A 1.48(2)
C11A H11A 0.97
C11A H11B 0.97
C11B C12B 1.477(19)
C11B H11C 0.97
C11B H11D 0.97
C12A H12A 0.96
C12A H12B 0.96
C12A H12C 0.96
C12B H12D 0.96
C12B H12E 0.96
C12B H12F 0.96
N3A Hg1 2.33(2)
N3B Hg1 2.33(2)
N4A H4A1 0.86
N4A H4A2 0.86
N4B H4B1 0.86
N4B H4B2 0.86
Br1 Hg1 2.540(4)
Br2 Hg1 2.529(4)

loop_
_geom_hbond_atom_site_label_D
_geom_hbond_atom_site_label_H
_geom_hbond_atom_site_label_A
_geom_hbond_distance_DH
_geom_hbond_distance_HA
_geom_hbond_distance_DA
_geom_hbond_angle_DHA
_geom_hbond_site_symmetry_A
N4A H4A2 Br2 0.86 2.71 3.51(2) 156.6 .
N4B H4B1 Br1 0.86 2.7 3.50(2) 155.9 .
N4A H4A1 O2B 0.86 2.02 2.87(3) 169.9 3
N4B H4B2 O2A 0.86 2.06 2.90(3) 164 3_665

loop_
_geom_torsion_atom_site_label_1
_geom_torsion_atom_site_label_2
_geom_torsion_atom_site_label_3
_geom_torsion_atom_site_label_4
_geom_torsion
N4A C4A C5A C6A -179(3)
N3A C4A C5A C6A 1(4)
N4B C4B C5B C6B 177(3)
N3B C4B C5B C6B -6(4)
C4A C5A C6A N1A 5(4)
C4B C5B C6B N1B 9(5)
N1A C7A C8A C9A 175(3)
N1B C7B C8B C9B -180(3)
C7A C8A C9A C10A 171(3)
C7B C8B C9B C10B 175(3)
C8A C9A C10A C11A -168(3)
C8B C9B C10B C11B -169(4)
C9A C10A C11A C12A -81(6)
C9B C10B C11B C12B -178(4)
C5A C6A N1A C2A -10(4)
C5A C6A N1A C7A -178(3)
O2A C2A N1A C6A -172(2)
N3A C2A N1A C6A 9(4)
O2A C2A N1A C7A -4(4)
N3A C2A N1A C7A 177(2)
C8A C7A N1A C6A 84(4)
C8A C7A N1A C2A -83(3)
C5B C6B N1B C2B -9(4)
C5B C6B N1B C7B -177(3)
O2B C2B N1B C6B -174(3)
N3B C2B N1B C6B 6(4)
O2B C2B N1B C7B -6(4)
N3B C2B N1B C7B 174(2)
C8B C7B N1B C6B 87(3)
C8B C7B N1B C2B -81(3)
O2A C2A N3A C4A 178(2)
N1A C2A N3A C4A -3(4)
O2A C2A N3A Hg1 14(3)
N1A C2A N3A Hg1 -168(2)
N4A C4A N3A C2A 178(2)
C5A C4A N3A C2A -2(4)
N4A C4A N3A Hg1 -20(3)
C5A C4A N3A Hg1 160(2)
O2B C2B N3B C4B 176(3)
N1B C2B N3B C4B -4(4)
O2B C2B N3B Hg1 14(4)
N1B C2B N3B Hg1 -166(2)
N4B C4B N3B C2B -179(3)
C5B C4B N3B C2B 4(4)
N4B C4B N3B Hg1 -19(3)
C5B C4B N3B Hg1 163.7(19)
C2B N3B Hg1 N3A 49(2)
C4B N3B Hg1 N3A -113(2)
C2B N3B Hg1 Br2 -66(2)
C4B N3B Hg1 Br2 133.0(19)
C2B N3B Hg1 Br1 167.7(18)
C4B N3B Hg1 Br1 6(2)
C2A N3A Hg1 N3B 57.2(19)
C4A N3A Hg1 N3B -106(2)
C2A N3A Hg1 Br2 171.2(16)
C4A N3A Hg1 Br2 8(2)
C2A N3A Hg1 Br1 -56.8(19)
C4A N3A Hg1 Br1 139.7(18)
